data_7710463
loop_
_publ_author_name
'Pinkas, Jiri'
'Gyepes, R\'obert'
'Pol\'a\<sek, Miroslav'
'Mach, Karel'
'Horacek, Michal'

_publ_section_title
;
 Reactions of permethyltitanocene tucked-in derivatives with carbon
 dioxide
;
_journal_name_full 'Dalton Transactions'
_journal_paper_doi 10.1039/D2DT01344D
_journal_year 2022
_chemical_formula_moiety 'C21 H30 O3 Ti'
_chemical_formula_sum 'C21 H30 O3 Ti'
_chemical_formula_weight 378.35
_chemical_properties_physical Air-sensitive,Moisture-sensitive
_space_group_crystal_system monoclinic
_space_group_IT_number 14
_space_group_name_Hall '-P 2ybc'
_space_group_name_H-M_alt 'P 1 21/c 1'
_atom_sites_solution_hydrogens mixed
_atom_sites_solution_primary direct
_audit_creation_method SHELXL-2018/3
_audit_update_record
;
2022-04-22 deposited with the CCDC.	2022-06-09 downloaded from the CCDC.
;
_cell_angle_alpha 90
_cell_angle_beta 94.620(2)
_cell_angle_gamma 90
_cell_formula_units_Z 4
_cell_length_a 13.3452(8)
_cell_length_b 14.1062(8)
_cell_length_c 10.0517(6)
_cell_measurement_reflns_used 9919
_cell_measurement_temperature 150(2)
_cell_measurement_theta_max 27.4942
_cell_measurement_theta_min 2.4935
_cell_volume 1886.08(19)
_computing_structure_refinement 'SHELXL-2018/3 (Sheldrick, 2018)'
_computing_structure_solution 'SHELXT 2014/5 (Sheldrick, 2014)'
_diffrn_ambient_temperature 150(2)
_diffrn_measured_fraction_theta_full 0.998
_diffrn_measured_fraction_theta_max 0.994
_diffrn_measurement_device_type 'Bruker D8 VENTURE'
_diffrn_radiation_type MoK\a
_diffrn_radiation_wavelength 0.71073
_diffrn_reflns_av_R_equivalents 0.0453
_diffrn_reflns_av_unetI/netI 0.0246
_diffrn_reflns_Laue_measured_fraction_full 0.998
_diffrn_reflns_Laue_measured_fraction_max 0.994
_diffrn_reflns_limit_h_max 17
_diffrn_reflns_limit_h_min -17
_diffrn_reflns_limit_k_max 18
_diffrn_reflns_limit_k_min -18
_diffrn_reflns_limit_l_max 13
_diffrn_reflns_limit_l_min -13
_diffrn_reflns_number 33831
_diffrn_reflns_point_group_measured_fraction_full 0.998
_diffrn_reflns_point_group_measured_fraction_max 0.994
_diffrn_reflns_theta_full 25.242
_diffrn_reflns_theta_max 27.494
_diffrn_reflns_theta_min 2.493
_exptl_absorpt_coefficient_mu 0.470
_exptl_absorpt_correction_T_max 0.85
_exptl_absorpt_correction_T_min 0.56
_exptl_absorpt_correction_type multi-scan
_exptl_absorpt_process_details
;
SADABS-2016/2 - Bruker AXS area detector scaling and absorption correction
;
_exptl_crystal_colour 'translucent yellow'
_exptl_crystal_density_diffrn 1.332
_exptl_crystal_description fragment
_exptl_crystal_F_000 808
_exptl_crystal_size_max 0.514
_exptl_crystal_size_mid 0.462
_exptl_crystal_size_min 0.355
_refine_diff_density_max 0.299
_refine_diff_density_min -0.283
_refine_diff_density_rms 0.052
_refine_ls_extinction_method none
_refine_ls_goodness_of_fit_ref 1.062
_refine_ls_hydrogen_treatment mixed
_refine_ls_matrix_type full
_refine_ls_number_parameters 238
_refine_ls_number_reflns 4310
_refine_ls_number_restraints 0
_refine_ls_restrained_S_all 1.062
_refine_ls_R_factor_all 0.0387
_refine_ls_R_factor_gt 0.0325
_refine_ls_shift/su_max 0.001
_refine_ls_shift/su_mean 0.000
_refine_ls_structure_factor_coef Fsqd
_refine_ls_weighting_details 'w=1/[\s^2^(Fo^2^)+(0.0445P)^2^+0.7975P] where P=(Fo^2^+2Fc^2^)/3'
_refine_ls_weighting_scheme calc
_refine_ls_wR_factor_gt 0.0843
_refine_ls_wR_factor_ref 0.0890
_reflns_Friedel_coverage 0.000
_reflns_number_gt 3811
_reflns_number_total 4310
_reflns_threshold_expression 'I > 2\s(I)'
_cod_data_source_file d2dt01344d3.cif
_cod_data_source_block 7
_cod_depositor_comments
;
The following automatic conversions were performed:

data item '_exptl_absorpt_correction_type' value 'Multi-Scan' was
changed to 'multi-scan' in accordance with the
/home/data/users/saulius/crontab/automatic-downloads/rss-feeds/RSC/lib/dictionaries/cif_core.dic
dictionary named 'cif_core.dic' version 2.4.2 last updated on
2011-04-26.

Automatic conversion script
Id: cif_fix_values 7556 2019-12-06 15:28:31Z antanas 
;
_cod_original_cell_volume 1886.09(19)
_cod_original_sg_symbol_H-M 'P 21/c'
_cod_database_code 7710463
_shelx_shelxl_version_number 2018/3
_shelx_space_group_comment
;
The symmetry employed for this shelxl refinement is uniquely defined
by the following loop, which should always be used as a source of
symmetry information in preference to the above space-group names.
They are only intended as comments.
;
_shelx_estimated_absorpt_t_min 0.794
_shelx_estimated_absorpt_t_max 0.851

loop_
_space_group_symop_operation_xyz
'x, y, z'
'-x, y+1/2, -z+1/2'
'-x, -y, -z'
'x, -y-1/2, z-1/2'

loop_
_atom_site_label
_atom_site_type_symbol
_atom_site_fract_x
_atom_site_fract_y
_atom_site_fract_z
_atom_site_U_iso_or_equiv
_atom_site_adp_type
_atom_site_occupancy
_atom_site_site_symmetry_order
_atom_site_calc_flag
_atom_site_refinement_flags_posn
_atom_site_refinement_flags_adp
_atom_site_refinement_flags_occupancy
_atom_site_disorder_assembly
_atom_site_disorder_group
Ti1 Ti 0.27323(2) 0.04866(2) 0.21686(2) 0.01728(9) Uani 1 1 d . . . . .
C1 C 0.38200(11) 0.10023(10) 0.40525(15) 0.0228(3) Uani 1 1 d . . . . .
C2 C 0.44540(10) 0.07113(10) 0.30646(15) 0.0219(3) Uani 1 1 d . . . . .
C3 C 0.43160(10) -0.02739(10) 0.28696(15) 0.0219(3) Uani 1 1 d . . . . .
C4 C 0.36209(11) -0.05950(10) 0.37693(15) 0.0235(3) Uani 1 1 d . . . . .
C5 C 0.33017(11) 0.01987(11) 0.44931(15) 0.0239(3) Uani 1 1 d . . . . .
C6 C 0.51408(11) 0.13307(11) 0.23434(16) 0.0285(3) Uani 1 1 d . . . . .
H6A H 0.490619 0.198847 0.236437 0.043 Uiso 1 1 calc R U . . .
H6B H 0.514293 0.111985 0.141464 0.043 Uiso 1 1 calc R U . . .
H6C H 0.582352 0.128981 0.277843 0.043 Uiso 1 1 calc R U . . .
C7 C 0.48490(12) -0.08789(11) 0.19248(17) 0.0300(3) Uani 1 1 d . . . . .
H7A H 0.505549 -0.048696 0.118966 0.045 Uiso 1 1 calc R U . . .
H7B H 0.439592 -0.138044 0.156717 0.045 Uiso 1 1 calc R U . . .
H7C H 0.544420 -0.116489 0.239960 0.045 Uiso 1 1 calc R U . . .
C8 C 0.34732(13) -0.16160(11) 0.41095(18) 0.0315(3) Uani 1 1 d . . . . .
H8A H 0.402612 -0.182639 0.474140 0.047 Uiso 1 1 calc R U . . .
H8B H 0.346291 -0.199932 0.329539 0.047 Uiso 1 1 calc R U . . .
H8C H 0.283403 -0.169073 0.451446 0.047 Uiso 1 1 calc R U . . .
C9 C 0.26742(13) 0.01917(13) 0.56665(16) 0.0343(4) Uani 1 1 d . . . . .
H9A H 0.243214 -0.045321 0.581011 0.051 Uiso 1 1 calc R U . . .
H9B H 0.209880 0.061799 0.549105 0.051 Uiso 1 1 calc R U . . .
H9C H 0.308175 0.040589 0.646459 0.051 Uiso 1 1 calc R U . . .
C10 C 0.36203(12) 0.20098(11) 0.44161(16) 0.0278(3) Uani 1 1 d . . . . .
H10A H 0.425845 0.237080 0.449888 0.033 Uiso 1 1 calc R U . . .
H10B H 0.332097 0.203357 0.528522 0.033 Uiso 1 1 calc R U . . .
C11 C 0.28982(11) 0.24495(10) 0.33311(15) 0.0232(3) Uani 1 1 d . . . . .
O1 O 0.24390(8) 0.18502(7) 0.25141(11) 0.0280(2) Uani 1 1 d . . . . .
O2 O 0.27601(8) 0.33057(8) 0.32616(12) 0.0297(2) Uani 1 1 d . . . . .
C12 C 0.11309(10) 0.06738(11) 0.08999(16) 0.0243(3) Uani 1 1 d . . . . .
C13 C 0.09219(11) 0.05088(11) 0.22446(16) 0.0251(3) Uani 1 1 d . . . . .
C14 C 0.12117(11) -0.04245(11) 0.25886(16) 0.0261(3) Uani 1 1 d . . . . .
C15 C 0.16484(11) -0.08272(11) 0.14738(16) 0.0257(3) Uani 1 1 d . . . . .
C16 C 0.15623(11) -0.01570(11) 0.04197(15) 0.0255(3) Uani 1 1 d . . . . .
C17 C 0.08731(12) 0.15623(12) 0.01280(18) 0.0337(4) Uani 1 1 d . . . . .
H17A H 0.115598 0.152987 -0.074085 0.050 Uiso 1 1 calc R U . . .
H17B H 0.115414 0.211104 0.062629 0.050 Uiso 1 1 calc R U . . .
H17C H 0.014077 0.162671 -0.000597 0.050 Uiso 1 1 calc R U . . .
C18 C 0.04201(13) 0.12024(14) 0.31160(19) 0.0376(4) Uani 1 1 d . . . . .
H18A H -0.027946 0.101047 0.318629 0.056 Uiso 1 1 calc R U . . .
H18B H 0.043601 0.183711 0.272190 0.056 Uiso 1 1 calc R U . . .
H18C H 0.077706 0.121097 0.400696 0.056 Uiso 1 1 calc R U . . .
C19 C 0.08721(14) -0.09458(14) 0.37706(19) 0.0404(4) Uani 1 1 d . . . . .
H19A H 0.086221 -0.051036 0.452914 0.061 Uiso 1 1 calc R U . . .
H19B H 0.133691 -0.146865 0.400404 0.061 Uiso 1 1 calc R U . . .
H19C H 0.019518 -0.119925 0.355173 0.061 Uiso 1 1 calc R U . . .
C20 C 0.19432(14) -0.18472(12) 0.1302(2) 0.0405(4) Uani 1 1 d . . . . .
H20A H 0.150331 -0.213457 0.058447 0.061 Uiso 1 1 calc R U . . .
H20B H 0.187598 -0.219214 0.213596 0.061 Uiso 1 1 calc R U . . .
H20C H 0.264239 -0.187891 0.107210 0.061 Uiso 1 1 calc R U . . .
C21 C 0.18385(14) -0.03576(14) -0.09669(18) 0.0381(4) Uani 1 1 d . . . . .
H21A H 0.172561 0.021136 -0.151802 0.057 Uiso 1 1 calc R U . . .
H21B H 0.142178 -0.087708 -0.135064 0.057 Uiso 1 1 calc R U . . .
H21C H 0.254886 -0.053850 -0.093956 0.057 Uiso 1 1 calc R U . . .
O3 O 0.34279(8) 0.06936(8) 0.06680(11) 0.0251(2) Uani 1 1 d . . . . .
H3 H 0.3151(16) 0.0878(15) -0.002(2) 0.038 Uiso 1 1 d . U . . .

loop_
_atom_site_aniso_label
_atom_site_aniso_U_11
_atom_site_aniso_U_22
_atom_site_aniso_U_33
_atom_site_aniso_U_23
_atom_site_aniso_U_13
_atom_site_aniso_U_12
Ti1 0.01731(13) 0.01743(13) 0.01713(14) -0.00075(9) 0.00144(9) -0.00057(8)
C1 0.0233(7) 0.0241(7) 0.0198(7) -0.0012(6) -0.0043(5) 0.0007(5)
C2 0.0197(6) 0.0230(7) 0.0221(7) 0.0013(6) -0.0030(5) 0.0000(5)
C3 0.0204(6) 0.0220(7) 0.0230(7) 0.0021(6) -0.0007(5) 0.0027(5)
C4 0.0238(7) 0.0236(7) 0.0225(7) 0.0036(6) -0.0010(6) 0.0005(5)
C5 0.0253(7) 0.0273(7) 0.0189(7) 0.0015(6) 0.0004(5) 0.0008(6)
C6 0.0242(7) 0.0300(8) 0.0310(8) 0.0030(6) 0.0001(6) -0.0058(6)
C7 0.0274(7) 0.0280(8) 0.0353(9) -0.0022(7) 0.0071(6) 0.0053(6)
C8 0.0357(8) 0.0250(8) 0.0337(9) 0.0089(7) 0.0018(7) 0.0007(6)
C9 0.0384(9) 0.0433(9) 0.0220(8) -0.0014(7) 0.0070(7) -0.0016(7)
C10 0.0304(8) 0.0254(7) 0.0267(8) -0.0062(6) -0.0031(6) 0.0010(6)
C11 0.0223(7) 0.0240(7) 0.0237(7) -0.0039(6) 0.0040(5) -0.0004(5)
O1 0.0284(5) 0.0218(5) 0.0323(6) -0.0053(4) -0.0068(4) 0.0024(4)
O2 0.0338(6) 0.0220(5) 0.0331(6) -0.0028(4) 0.0013(5) 0.0003(4)
C12 0.0172(6) 0.0287(7) 0.0265(8) -0.0004(6) -0.0011(5) -0.0042(5)
C13 0.0167(6) 0.0323(8) 0.0264(8) -0.0033(6) 0.0032(5) -0.0018(5)
C14 0.0205(7) 0.0313(8) 0.0266(8) 0.0010(6) 0.0022(6) -0.0069(6)
C15 0.0220(7) 0.0240(7) 0.0310(8) -0.0048(6) 0.0008(6) -0.0053(5)
C16 0.0209(7) 0.0319(8) 0.0236(7) -0.0069(6) 0.0010(5) -0.0078(6)
C17 0.0246(7) 0.0385(9) 0.0368(9) 0.0080(7) -0.0042(6) 0.0003(6)
C18 0.0288(8) 0.0481(10) 0.0370(9) -0.0086(8) 0.0092(7) 0.0052(7)
C19 0.0347(9) 0.0491(11) 0.0378(10) 0.0116(8) 0.0067(7) -0.0114(8)
C20 0.0377(9) 0.0257(8) 0.0565(12) -0.0107(8) -0.0059(8) -0.0013(7)
C21 0.0394(9) 0.0485(10) 0.0268(9) -0.0144(8) 0.0044(7) -0.0139(8)
O3 0.0221(5) 0.0329(6) 0.0202(5) 0.0041(4) 0.0015(4) -0.0034(4)

loop_
_atom_type_symbol
_atom_type_description
_atom_type_scat_dispersion_real
_atom_type_scat_dispersion_imag
_atom_type_scat_source
C C 0.0033 0.0016 'International Tables Vol C Tables 4.2.6.8 and 6.1.1.4'
H H 0.0000 0.0000 'International Tables Vol C Tables 4.2.6.8 and 6.1.1.4'
O O 0.0106 0.0060 'International Tables Vol C Tables 4.2.6.8 and 6.1.1.4'
Ti Ti 0.2776 0.4457 'International Tables Vol C Tables 4.2.6.8 and 6.1.1.4'

loop_
_geom_angle_atom_site_label_1
_geom_angle_atom_site_label_2
_geom_angle_atom_site_label_3
_geom_angle
_geom_angle_site_symmetry_1
_geom_angle_site_symmetry_3
_geom_angle_publ_flag
O3 Ti1 O1 96.17(5) . . ?
O3 Ti1 C1 106.42(5) . . ?
O1 Ti1 C1 71.71(5) . . ?
O3 Ti1 C12 91.88(5) . . ?
O1 Ti1 C12 78.99(5) . . ?
C1 Ti1 C12 146.71(5) . . ?
O3 Ti1 C15 102.26(5) . . ?
O1 Ti1 C15 131.80(5) . . ?
C1 Ti1 C15 140.20(5) . . ?
C12 Ti1 C15 56.48(5) . . ?
O3 Ti1 C2 76.11(5) . . ?
O1 Ti1 C2 90.15(5) . . ?
C1 Ti1 C2 34.14(5) . . ?
C12 Ti1 C2 162.95(5) . . ?
C15 Ti1 C2 137.35(5) . . ?
O3 Ti1 C13 126.05(5) . . ?
O1 Ti1 C13 76.84(5) . . ?
C1 Ti1 C13 120.76(5) . . ?
C12 Ti1 C13 34.17(5) . . ?
C15 Ti1 C13 56.26(5) . . ?
C2 Ti1 C13 154.89(5) . . ?
O3 Ti1 C3 79.89(5) . . ?
O1 Ti1 C3 123.63(5) . . ?
C1 Ti1 C3 56.49(5) . . ?
C12 Ti1 C3 156.41(5) . . ?
C15 Ti1 C3 103.41(5) . . ?
C2 Ti1 C3 33.93(5) . . ?
C13 Ti1 C3 147.64(5) . . ?
O3 Ti1 C16 78.77(5) . . ?
O1 Ti1 C16 111.20(5) . . ?
C1 Ti1 C16 173.97(5) . . ?
C12 Ti1 C16 33.79(5) . . ?
C15 Ti1 C16 33.99(5) . . ?
C2 Ti1 C16 148.56(5) . . ?
C13 Ti1 C16 56.21(5) . . ?
C3 Ti1 C16 122.63(5) . . ?
O3 Ti1 C5 131.97(5) . . ?
O1 Ti1 C5 92.53(5) . . ?
C1 Ti1 C5 34.08(5) . . ?
C12 Ti1 C5 136.12(5) . . ?
C15 Ti1 C5 106.42(5) . . ?
C2 Ti1 C5 56.67(5) . . ?
C13 Ti1 C5 101.95(5) . . ?
C3 Ti1 C5 56.58(5) . . ?
C16 Ti1 C5 139.91(5) . . ?
O3 Ti1 C4 112.57(5) . . ?
O1 Ti1 C4 125.15(5) . . ?
C1 Ti1 C4 56.09(5) . . ?
C12 Ti1 C4 140.86(5) . . ?
C15 Ti1 C4 87.66(5) . . ?
C2 Ti1 C4 56.15(5) . . ?
C13 Ti1 C4 114.70(5) . . ?
C3 Ti1 C4 33.87(5) . . ?
C16 Ti1 C4 119.37(5) . . ?
C5 Ti1 C4 33.78(5) . . ?
O3 Ti1 C14 133.86(5) . . ?
O1 Ti1 C14 107.24(5) . . ?
C1 Ti1 C14 118.40(5) . . ?
C12 Ti1 C14 56.07(5) . . ?
C15 Ti1 C14 33.83(5) . . ?
C2 Ti1 C14 140.71(5) . . ?
C13 Ti1 C14 33.44(5) . . ?
C3 Ti1 C14 115.45(5) . . ?
C16 Ti1 C14 55.94(5) . . ?
C5 Ti1 C14 86.92(5) . . ?
C4 Ti1 C14 85.68(5) . . ?
C2 C1 C5 108.75(13) . . ?
C2 C1 C10 125.07(14) . . ?
C5 C1 C10 125.60(14) . . ?
C2 C1 Ti1 73.56(8) . . ?
C5 C1 Ti1 74.05(8) . . ?
C10 C1 Ti1 111.81(9) . . ?
C3 C2 C1 107.68(13) . . ?
C3 C2 C6 125.83(14) . . ?
C1 C2 C6 126.49(14) . . ?
C3 C2 Ti1 73.17(8) . . ?
C1 C2 Ti1 72.30(8) . . ?
C6 C2 Ti1 119.78(10) . . ?
C2 C3 C4 108.03(13) . . ?
C2 C3 C7 125.78(14) . . ?
C4 C3 C7 126.12(14) . . ?
C2 C3 Ti1 72.90(8) . . ?
C4 C3 Ti1 74.18(8) . . ?
C7 C3 Ti1 121.01(10) . . ?
C5 C4 C3 108.25(13) . . ?
C5 C4 C8 126.26(14) . . ?
C3 C4 C8 123.83(14) . . ?
C5 C4 Ti1 72.32(8) . . ?
C3 C4 Ti1 71.95(8) . . ?
C8 C4 Ti1 133.06(10) . . ?
C1 C5 C4 107.25(13) . . ?
C1 C5 C9 124.63(14) . . ?
C4 C5 C9 127.40(14) . . ?
C1 C5 Ti1 71.87(8) . . ?
C4 C5 Ti1 73.90(8) . . ?
C9 C5 Ti1 127.25(10) . . ?
C2 C6 H6A 109.5 . . ?
C2 C6 H6B 109.5 . . ?
H6A C6 H6B 109.5 . . ?
C2 C6 H6C 109.5 . . ?
H6A C6 H6C 109.5 . . ?
H6B C6 H6C 109.5 . . ?
C3 C7 H7A 109.5 . . ?
C3 C7 H7B 109.5 . . ?
H7A C7 H7B 109.5 . . ?
C3 C7 H7C 109.5 . . ?
H7A C7 H7C 109.5 . . ?
H7B C7 H7C 109.5 . . ?
C4 C8 H8A 109.5 . . ?
C4 C8 H8B 109.5 . . ?
H8A C8 H8B 109.5 . . ?
C4 C8 H8C 109.5 . . ?
H8A C8 H8C 109.5 . . ?
H8B C8 H8C 109.5 . . ?
C5 C9 H9A 109.5 . . ?
C5 C9 H9B 109.5 . . ?
H9A C9 H9B 109.5 . . ?
C5 C9 H9C 109.5 . . ?
H9A C9 H9C 109.5 . . ?
H9B C9 H9C 109.5 . . ?
C1 C10 C11 109.01(12) . . ?
C1 C10 H10A 109.9 . . ?
C11 C10 H10A 109.9 . . ?
C1 C10 H10B 109.9 . . ?
C11 C10 H10B 109.9 . . ?
H10A C10 H10B 108.3 . . ?
O2 C11 O1 123.09(14) . . ?
O2 C11 C10 121.69(13) . . ?
O1 C11 C10 115.21(13) . . ?
C11 O1 Ti1 130.37(9) . . ?
C16 C12 C13 107.86(14) . . ?
C16 C12 C17 126.97(15) . . ?
C13 C12 C17 125.07(15) . . ?
C16 C12 Ti1 73.80(8) . . ?
C13 C12 Ti1 73.31(8) . . ?
C17 C12 Ti1 121.43(10) . . ?
C14 C13 C12 108.41(14) . . ?
C14 C13 C18 126.24(15) . . ?
C12 C13 C18 125.27(15) . . ?
C14 C13 Ti1 74.97(8) . . ?
C12 C13 Ti1 72.52(8) . . ?
C18 C13 Ti1 121.20(10) . . ?
C13 C14 C15 107.58(14) . . ?
C13 C14 C19 124.01(16) . . ?
C15 C14 C19 126.73(15) . . ?
C13 C14 Ti1 71.59(8) . . ?
C15 C14 Ti1 71.24(8) . . ?
C19 C14 Ti1 134.18(11) . . ?
C16 C15 C14 107.98(14) . . ?
C16 C15 C20 123.89(15) . . ?
C14 C15 C20 126.86(16) . . ?
C16 C15 Ti1 73.47(8) . . ?
C14 C15 Ti1 74.93(8) . . ?
C20 C15 Ti1 127.57(11) . . ?
C12 C16 C15 108.03(14) . . ?
C12 C16 C21 127.92(16) . . ?
C15 C16 C21 123.95(15) . . ?
C12 C16 Ti1 72.41(8) . . ?
C15 C16 Ti1 72.53(8) . . ?
C21 C16 Ti1 123.49(10) . . ?
C12 C17 H17A 109.5 . . ?
C12 C17 H17B 109.5 . . ?
H17A C17 H17B 109.5 . . ?
C12 C17 H17C 109.5 . . ?
H17A C17 H17C 109.5 . . ?
H17B C17 H17C 109.5 . . ?
C13 C18 H18A 109.5 . . ?
C13 C18 H18B 109.5 . . ?
H18A C18 H18B 109.5 . . ?
C13 C18 H18C 109.5 . . ?
H18A C18 H18C 109.5 . . ?
H18B C18 H18C 109.5 . . ?
C14 C19 H19A 109.5 . . ?
C14 C19 H19B 109.5 . . ?
H19A C19 H19B 109.5 . . ?
C14 C19 H19C 109.5 . . ?
H19A C19 H19C 109.5 . . ?
H19B C19 H19C 109.5 . . ?
C15 C20 H20A 109.5 . . ?
C15 C20 H20B 109.5 . . ?
H20A C20 H20B 109.5 . . ?
C15 C20 H20C 109.5 . . ?
H20A C20 H20C 109.5 . . ?
H20B C20 H20C 109.5 . . ?
C16 C21 H21A 109.5 . . ?
C16 C21 H21B 109.5 . . ?
H21A C21 H21B 109.5 . . ?
C16 C21 H21C 109.5 . . ?
H21A C21 H21C 109.5 . . ?
H21B C21 H21C 109.5 . . ?
Ti1 O3 H3 121.7(15) . . ?

loop_
_geom_bond_atom_site_label_1
_geom_bond_atom_site_label_2
_geom_bond_distance
_geom_bond_site_symmetry_2
_geom_bond_publ_flag
Ti1 O3 1.8569(11) . ?
Ti1 O1 1.9990(11) . ?
Ti1 C1 2.4040(14) . ?
Ti1 C12 2.4133(14) . ?
Ti1 C15 2.4190(14) . ?
Ti1 C2 2.4202(14) . ?
Ti1 C13 2.4235(14) . ?
Ti1 C3 2.4237(14) . ?
Ti1 C16 2.4312(14) . ?
Ti1 C5 2.4322(15) . ?
Ti1 C4 2.4526(14) . ?
Ti1 C14 2.4669(15) . ?
C1 C2 1.416(2) . ?
C1 C5 1.417(2) . ?
C1 C10 1.497(2) . ?
C2 C3 1.414(2) . ?
C2 C6 1.495(2) . ?
C3 C4 1.421(2) . ?
C3 C7 1.498(2) . ?
C4 C5 1.419(2) . ?
C4 C8 1.497(2) . ?
C5 C9 1.500(2) . ?
C6 H6A 0.9800 . ?
C6 H6B 0.9800 . ?
C6 H6C 0.9800 . ?
C7 H7A 0.9800 . ?
C7 H7B 0.9800 . ?
C7 H7C 0.9800 . ?
C8 H8A 0.9800 . ?
C8 H8B 0.9800 . ?
C8 H8C 0.9800 . ?
C9 H9A 0.9800 . ?
C9 H9B 0.9800 . ?
C9 H9C 0.9800 . ?
C10 C11 1.528(2) . ?
C10 H10A 0.9900 . ?
C10 H10B 0.9900 . ?
C11 O2 1.2230(18) . ?
C11 O1 1.2976(18) . ?
C12 C16 1.408(2) . ?
C12 C13 1.421(2) . ?
C12 C17 1.499(2) . ?
C13 C14 1.407(2) . ?
C13 C18 1.506(2) . ?
C14 C15 1.422(2) . ?
C14 C19 1.498(2) . ?
C15 C16 1.418(2) . ?
C15 C20 1.505(2) . ?
C16 C21 1.497(2) . ?
C17 H17A 0.9800 . ?
C17 H17B 0.9800 . ?
C17 H17C 0.9800 . ?
C18 H18A 0.9800 . ?
C18 H18B 0.9800 . ?
C18 H18C 0.9800 . ?
C19 H19A 0.9800 . ?
C19 H19B 0.9800 . ?
C19 H19C 0.9800 . ?
C20 H20A 0.9800 . ?
C20 H20B 0.9800 . ?
C20 H20C 0.9800 . ?
C21 H21A 0.9800 . ?
C21 H21B 0.9800 . ?
C21 H21C 0.9800 . ?
O3 H3 0.80(2) . ?

loop_
_geom_hbond_atom_site_label_D
_geom_hbond_atom_site_label_H
_geom_hbond_atom_site_label_A
_geom_hbond_distance_DH
_geom_hbond_distance_HA
_geom_hbond_distance_DA
_geom_hbond_angle_DHA
_geom_hbond_site_symmetry_A
_geom_hbond_publ_flag
O3 H3 O2 0.80(2) 2.11(2) 2.8792(16) 162(2) 4_565 yes

loop_
_geom_torsion_atom_site_label_1
_geom_torsion_atom_site_label_2
_geom_torsion_atom_site_label_3
_geom_torsion_atom_site_label_4
_geom_torsion
_geom_torsion_site_symmetry_1
_geom_torsion_site_symmetry_2
_geom_torsion_site_symmetry_3
_geom_torsion_site_symmetry_4
_geom_torsion_publ_flag
C5 C1 C2 C3 1.13(16) . . . . ?
C10 C1 C2 C3 -170.56(13) . . . . ?
Ti1 C1 C2 C3 -65.12(10) . . . . ?
C5 C1 C2 C6 -179.39(13) . . . . ?
C10 C1 C2 C6 8.9(2) . . . . ?
Ti1 C1 C2 C6 114.36(14) . . . . ?
C5 C1 C2 Ti1 66.25(10) . . . . ?
C10 C1 C2 Ti1 -105.44(13) . . . . ?
C1 C2 C3 C4 -1.86(15) . . . . ?
C6 C2 C3 C4 178.65(13) . . . . ?
Ti1 C2 C3 C4 -66.41(10) . . . . ?
C1 C2 C3 C7 -179.18(14) . . . . ?
C6 C2 C3 C7 1.3(2) . . . . ?
Ti1 C2 C3 C7 116.27(14) . . . . ?
C1 C2 C3 Ti1 64.55(9) . . . . ?
C6 C2 C3 Ti1 -114.94(14) . . . . ?
C2 C3 C4 C5 1.90(16) . . . . ?
C7 C3 C4 C5 179.21(14) . . . . ?
Ti1 C3 C4 C5 -63.66(10) . . . . ?
C2 C3 C4 C8 -164.19(14) . . . . ?
C7 C3 C4 C8 13.1(2) . . . . ?
Ti1 C3 C4 C8 130.25(14) . . . . ?
C2 C3 C4 Ti1 65.56(10) . . . . ?
C7 C3 C4 Ti1 -117.13(15) . . . . ?
C2 C1 C5 C4 0.04(16) . . . . ?
C10 C1 C5 C4 171.68(13) . . . . ?
Ti1 C1 C5 C4 65.97(10) . . . . ?
C2 C1 C5 C9 170.85(14) . . . . ?
C10 C1 C5 C9 -17.5(2) . . . . ?
Ti1 C1 C5 C9 -123.22(14) . . . . ?
C2 C1 C5 Ti1 -65.93(10) . . . . ?
C10 C1 C5 Ti1 105.71(14) . . . . ?
C3 C4 C5 C1 -1.20(16) . . . . ?
C8 C4 C5 C1 164.47(14) . . . . ?
Ti1 C4 C5 C1 -64.61(10) . . . . ?
C3 C4 C5 C9 -171.68(14) . . . . ?
C8 C4 C5 C9 -6.0(2) . . . . ?
Ti1 C4 C5 C9 124.91(15) . . . . ?
C3 C4 C5 Ti1 63.42(10) . . . . ?
C8 C4 C5 Ti1 -130.92(15) . . . . ?
C2 C1 C10 C11 75.64(18) . . . . ?
C5 C1 C10 C11 -94.67(17) . . . . ?
Ti1 C1 C10 C11 -9.11(15) . . . . ?
C1 C10 C11 O2 -166.34(14) . . . . ?
C1 C10 C11 O1 14.63(19) . . . . ?
O2 C11 O1 Ti1 165.35(11) . . . . ?
C10 C11 O1 Ti1 -15.6(2) . . . . ?
C16 C12 C13 C14 -0.71(16) . . . . ?
C17 C12 C13 C14 175.99(14) . . . . ?
Ti1 C12 C13 C14 -66.97(10) . . . . ?
C16 C12 C13 C18 -177.49(14) . . . . ?
C17 C12 C13 C18 -0.8(2) . . . . ?
Ti1 C12 C13 C18 116.26(15) . . . . ?
C16 C12 C13 Ti1 66.26(10) . . . . ?
C17 C12 C13 Ti1 -117.04(14) . . . . ?
C12 C13 C14 C15 2.80(16) . . . . ?
C18 C13 C14 C15 179.54(14) . . . . ?
Ti1 C13 C14 C15 -62.55(10) . . . . ?
C12 C13 C14 C19 -163.24(14) . . . . ?
C18 C13 C14 C19 13.5(2) . . . . ?
Ti1 C13 C14 C19 131.41(15) . . . . ?
C12 C13 C14 Ti1 65.35(10) . . . . ?
C18 C13 C14 Ti1 -117.92(15) . . . . ?
C13 C14 C15 C16 -3.83(16) . . . . ?
C19 C14 C15 C16 161.72(15) . . . . ?
Ti1 C14 C15 C16 -66.60(10) . . . . ?
C13 C14 C15 C20 -171.26(14) . . . . ?
C19 C14 C15 C20 -5.7(3) . . . . ?
Ti1 C14 C15 C20 125.97(15) . . . . ?
C13 C14 C15 Ti1 62.77(10) . . . . ?
C19 C14 C15 Ti1 -131.67(16) . . . . ?
C13 C12 C16 C15 -1.67(16) . . . . ?
C17 C12 C16 C15 -178.29(14) . . . . ?
Ti1 C12 C16 C15 64.25(10) . . . . ?
C13 C12 C16 C21 174.94(14) . . . . ?
C17 C12 C16 C21 -1.7(2) . . . . ?
Ti1 C12 C16 C21 -119.13(15) . . . . ?
C13 C12 C16 Ti1 -65.93(10) . . . . ?
C17 C12 C16 Ti1 117.45(15) . . . . ?
C14 C15 C16 C12 3.41(16) . . . . ?
C20 C15 C16 C12 171.30(14) . . . . ?
Ti1 C15 C16 C12 -64.17(10) . . . . ?
C14 C15 C16 C21 -173.37(14) . . . . ?
C20 C15 C16 C21 -5.5(2) . . . . ?
Ti1 C15 C16 C21 119.05(14) . . . . ?
C14 C15 C16 Ti1 67.58(10) . . . . ?
C20 C15 C16 Ti1 -124.53(15) . . . . ?
